data_4070249
loop_
_publ_author_name
'Nguyen, Duc Hanh'
'Laur\'eano, Hugo'
'Jug\'e, Sylvain'
'Kalck, Philippe'
'Daran, Jean-Claude'
'Coppel, Yannick'
'Urrutigoity, Martine'
'Gouygou, Maryse'

_publ_section_title
;
 First Dibenzophospholyl(diphenylphosphino)methane&#x2212;Borane Hybrid
 P&#x2212;(\h2-BH3) Ligand: Synthesis and Rhodium(I) Complex
;
_journal_issue 21
_journal_name_full Organometallics
_journal_page_first 6288
_journal_paper_doi 10.1021/om900684w
_journal_volume 28
_journal_year 2009
_chemical_formula_moiety 'C33 H35 B P2 Rh, C24 H20 B'
_chemical_formula_sum 'C57 H55 B2 P2 Rh'
_chemical_formula_weight 926.48
_chemical_name_systematic
;
 ?
;
_space_group_IT_number 2
_symmetry_cell_setting triclinic
_symmetry_space_group_name_Hall '-P 1'
_symmetry_space_group_name_H-M 'P -1'
_atom_sites_solution_hydrogens geom
_atom_sites_solution_primary direct
_atom_sites_solution_secondary difmap
_audit_creation_method SHELXL-97
_cell_angle_alpha 87.739(3)
_cell_angle_beta 84.475(3)
_cell_angle_gamma 69.165(3)
_cell_formula_units_Z 2
_cell_length_a 11.9261(5)
_cell_length_b 14.1919(7)
_cell_length_c 14.6192(6)
_cell_measurement_reflns_used 9822
_cell_measurement_temperature 180(2)
_cell_measurement_theta_max 30.03
_cell_measurement_theta_min 2.07
_cell_volume 2301.78(18)
_computing_cell_refinement APEX2
_computing_data_collection 'APEX2 (Bruker, 2007)'
_computing_data_reduction 'SAINT (Bruker, 2007)'
_computing_molecular_graphics 'ORTEPIII (Burnett & Johnson, 1996); ORTEP-3 for Windows (Farrugia, 1997)'
_computing_publication_material 'WinGX publication routines (Farrugia, 1999)'
_computing_structure_refinement 'SHELXL-97 (Sheldrick, 1997)'
_computing_structure_solution 'SIR-97 (Altomare et al., 1997)'
_diffrn_ambient_temperature 180(2)
_diffrn_measured_fraction_theta_full 0.992
_diffrn_measured_fraction_theta_max 0.992
_diffrn_measurement_device_type 'CCD area detector, APEXII'
_diffrn_measurement_method '\f and \w scans'
_diffrn_radiation_monochromator graphite
_diffrn_radiation_source 'sealed tube'
_diffrn_radiation_type MoK\a
_diffrn_radiation_wavelength 0.71073
_diffrn_reflns_av_R_equivalents 0.0270
_diffrn_reflns_av_sigmaI/netI 0.0265
_diffrn_reflns_limit_h_max 16
_diffrn_reflns_limit_h_min -16
_diffrn_reflns_limit_k_max 19
_diffrn_reflns_limit_k_min -19
_diffrn_reflns_limit_l_max 20
_diffrn_reflns_limit_l_min -20
_diffrn_reflns_number 42266
_diffrn_reflns_theta_full 30.00
_diffrn_reflns_theta_max 30.03
_diffrn_reflns_theta_min 2.07
_exptl_absorpt_coefficient_mu 0.479
_exptl_absorpt_correction_T_max 1.000
_exptl_absorpt_correction_T_min 0.8749
_exptl_absorpt_correction_type multi-scan
_exptl_absorpt_process_details 'SADABS (Bruker, 2007)'
_exptl_crystal_colour yellow
_exptl_crystal_density_diffrn 1.337
_exptl_crystal_density_method 'not measured'
_exptl_crystal_description fragment
_exptl_crystal_F_000 964
_exptl_crystal_size_max 0.18
_exptl_crystal_size_mid 0.14
_exptl_crystal_size_min 0.12
_refine_diff_density_max 0.549
_refine_diff_density_min -0.642
_refine_diff_density_rms 0.079
_refine_ls_extinction_method none
_refine_ls_goodness_of_fit_ref 1.079
_refine_ls_hydrogen_treatment mixed
_refine_ls_matrix_type full
_refine_ls_number_parameters 598
_refine_ls_number_reflns 13334
_refine_ls_number_restraints 5
_refine_ls_restrained_S_all 1.079
_refine_ls_R_factor_all 0.0350
_refine_ls_R_factor_gt 0.0275
_refine_ls_shift/su_max 0.132
_refine_ls_shift/su_mean 0.009
_refine_ls_structure_factor_coef Fsqd
_refine_ls_weighting_details 'calc w=1/[\s^2^(Fo^2^)+(0.0476P)^2^+1.1505P] where P=(Fo^2^+2Fc^2^)/3'
_refine_ls_weighting_scheme calc
_refine_ls_wR_factor_gt 0.0818
_refine_ls_wR_factor_ref 0.0899
_reflns_number_gt 11743
_reflns_number_total 13334
_reflns_threshold_expression I>2\s(I)
_cod_data_source_file om900684w_si_004.cif
_cod_data_source_block 8
_cod_depositor_comments
;
The following automatic conversions were performed:

'_symmetry_cell_setting' value 'Triclinic' changed to 'triclinic'
according to /home/saulius/struct/CIF-dictionaries/cif_core.dic
dictionary named 'cif_core.dic' version 2.4.2 from 2011-04-26.

Automatic conversion script
Id: cif_fix_values 1715 2011-07-08 13:25:40Z adriana 
;
_cod_original_sg_symbol_Hall '-P 1  '
_cod_original_sg_symbol_H-M 'P-1   '
_cod_database_code 4070249

loop_
_symmetry_equiv_pos_as_xyz
'x, y, z'
'-x, -y, -z'

loop_
_atom_site_label
_atom_site_type_symbol
_atom_site_fract_x
_atom_site_fract_y
_atom_site_fract_z
_atom_site_U_iso_or_equiv
_atom_site_adp_type
_atom_site_occupancy
_atom_site_symmetry_multiplicity
_atom_site_calc_flag
_atom_site_refinement_flags
_atom_site_disorder_assembly
_atom_site_disorder_group
Rh1 Rh 0.011172(10) 0.434361(8) 0.265710(8) 0.02007(4) Uani 1 1 d . B .
P1 P 0.24437(3) 0.25724(3) 0.38540(3) 0.01897(7) Uani 1 1 d . . .
P2 P 0.16352(3) 0.30950(3) 0.19310(2) 0.01794(7) Uani 1 1 d . . .
B1 B 0.10471(17) 0.37880(13) 0.40072(12) 0.0245(3) Uani 1 1 d . . .
H1B H 0.027(2) 0.3578(18) 0.3811(17) 0.037 Uiso 1 1 d . . .
H2B H 0.127(2) 0.4358(18) 0.3427(17) 0.037 Uiso 1 1 d . . .
H3B H 0.093(2) 0.4063(19) 0.4652(17) 0.037 Uiso 1 1 d . . .
C1 C 0.23901(14) 0.20921(11) 0.27383(10) 0.021 Uani 1 1 d . . .
H1A H 0.1959 0.1609 0.2813 0.025 Uiso 1 1 calc R . .
H1C H 0.3222 0.1721 0.2476 0.025 Uiso 1 1 calc R . .
C3 C -0.0873(2) 0.59516(14) 0.31283(14) 0.0381(4) Uani 1 1 d D . .
H3 H -0.0525 0.6188 0.3631 0.046 Uiso 1 1 calc R A 1
C4A C -0.1191(6) 0.6657(5) 0.2294(4) 0.0470(16) Uani 0.57 1 d PD B 1
H4A1 H -0.1075 0.7297 0.2414 0.056 Uiso 0.57 1 calc PR B 1
H4A2 H -0.2048 0.6817 0.2192 0.056 Uiso 0.57 1 calc PR B 1
C5A C -0.0386(5) 0.6156(5) 0.1422(5) 0.0435(13) Uani 0.57 1 d PD B 1
H5A1 H -0.0736 0.6528 0.0870 0.052 Uiso 0.57 1 calc PR B 1
H5A2 H 0.0426 0.6189 0.1442 0.052 Uiso 0.57 1 calc PR B 1
C6 C -0.0283(2) 0.50407(16) 0.13587(13) 0.0400(5) Uani 1 1 d D . .
H6 H 0.0341 0.4677 0.0861 0.048 Uiso 1 1 calc R B 1
C4B C -0.0722(9) 0.6602(8) 0.2321(7) 0.057(3) Uani 0.43 1 d PD B 2
H4B1 H 0.0088 0.6651 0.2295 0.068 Uiso 0.43 1 calc PR B 2
H4B2 H -0.1326 0.7290 0.2409 0.068 Uiso 0.43 1 calc PR B 2
C5B C -0.0870(8) 0.6182(6) 0.1416(6) 0.052(2) Uani 0.43 1 d PD B 2
H5B1 H -0.1740 0.6376 0.1340 0.062 Uiso 0.43 1 calc PR B 2
H5B2 H -0.0512 0.6490 0.0903 0.062 Uiso 0.43 1 calc PR B 2
C7 C -0.10705(18) 0.45270(18) 0.16162(14) 0.0427(5) Uani 1 1 d . B .
H7 H -0.0942 0.3909 0.1252 0.051 Uiso 1 1 calc R C 1
C8A C -0.2392(9) 0.5165(6) 0.1902(7) 0.0474(16) Uani 0.57 1 d P B 1
H8A1 H -0.2589 0.5844 0.1619 0.057 Uiso 0.57 1 calc PR B 1
H8A2 H -0.2926 0.4845 0.1677 0.057 Uiso 0.57 1 calc PR B 1
C9A C -0.2612(8) 0.5265(5) 0.2953(7) 0.0501(17) Uani 0.57 1 d P B 1
H9A1 H -0.2718 0.4644 0.3215 0.060 Uiso 0.57 1 calc PR B 1
H9A2 H -0.3369 0.5837 0.3110 0.060 Uiso 0.57 1 calc PR B 1
C2 C -0.15940(18) 0.54319(16) 0.33931(13) 0.0384(4) Uani 1 1 d . B .
H2 H -0.1637 0.5311 0.4072 0.046 Uiso 1 1 calc R D 1
C8B C -0.2381(11) 0.4819(8) 0.2084(9) 0.050(2) Uani 0.43 1 d P B 2
H8B1 H -0.2956 0.5066 0.1608 0.060 Uiso 0.43 1 calc PR B 2
H8B2 H -0.2489 0.4209 0.2369 0.060 Uiso 0.43 1 calc PR B 2
C9B C -0.2679(11) 0.5630(7) 0.2819(9) 0.051(2) Uani 0.43 1 d P B 2
H9B1 H -0.3389 0.5626 0.3227 0.061 Uiso 0.43 1 calc PR B 2
H9B2 H -0.2878 0.6302 0.2522 0.061 Uiso 0.43 1 calc PR B 2
C21 C 0.15969(13) 0.23516(11) 0.09656(10) 0.0203(3) Uani 1 1 d . . .
C22 C 0.25261(14) 0.23205(11) 0.02840(10) 0.0209(3) Uani 1 1 d . . .
C23 C 0.31863(14) 0.29809(11) 0.04762(10) 0.0218(3) Uani 1 1 d . . .
C24 C 0.27898(14) 0.34842(11) 0.13259(10) 0.0211(3) Uani 1 1 d . . .
C111 C 0.24774(14) 0.15760(11) 0.46617(10) 0.0216(3) Uani 1 1 d . . .
C112 C 0.15724(16) 0.17138(14) 0.53745(12) 0.0296(3) Uani 1 1 d . . .
H112 H 0.0937 0.2347 0.5455 0.035 Uiso 1 1 calc R . .
C113 C 0.16096(19) 0.09127(17) 0.59676(15) 0.0392(4) Uani 1 1 d . . .
H113 H 0.0999 0.0999 0.6458 0.047 Uiso 1 1 calc R . .
C114 C 0.25313(19) -0.00043(16) 0.58436(15) 0.0390(4) Uani 1 1 d . . .
H114 H 0.2549 -0.0548 0.6249 0.047 Uiso 1 1 calc R . .
C115 C 0.34324(17) -0.01442(14) 0.51360(15) 0.0350(4) Uani 1 1 d . . .
H115 H 0.4064 -0.0780 0.5058 0.042 Uiso 1 1 calc R . .
C116 C 0.34115(15) 0.06449(13) 0.45414(13) 0.0286(3) Uani 1 1 d . . .
H116 H 0.4028 0.0554 0.4055 0.034 Uiso 1 1 calc R . .
C121 C 0.38773(14) 0.27255(11) 0.38997(11) 0.0220(3) Uani 1 1 d . . .
C122 C 0.41307(18) 0.30030(14) 0.47434(12) 0.0312(3) Uani 1 1 d . . .
H122 H 0.3552 0.3114 0.5260 0.037 Uiso 1 1 calc R . .
C123 C 0.5223(2) 0.31158(17) 0.48270(15) 0.0399(4) Uani 1 1 d . . .
H123 H 0.5397 0.3297 0.5401 0.048 Uiso 1 1 calc R . .
C124 C 0.60628(19) 0.29630(16) 0.40707(16) 0.0399(4) Uani 1 1 d . . .
H124 H 0.6808 0.3048 0.4126 0.048 Uiso 1 1 calc R . .
C125 C 0.58213(18) 0.26891(17) 0.32410(15) 0.0387(4) Uani 1 1 d . . .
H125 H 0.6403 0.2583 0.2727 0.046 Uiso 1 1 calc R . .
C126 C 0.47282(16) 0.25657(14) 0.31484(12) 0.0303(3) Uani 1 1 d . . .
H126 H 0.4567 0.2373 0.2574 0.036 Uiso 1 1 calc R . .
C211 C 0.08695(17) 0.17962(13) 0.08847(12) 0.0291(3) Uani 1 1 d . . .
H211 H 0.0248 0.1819 0.1351 0.035 Uiso 1 1 calc R . .
C212 C 0.1061(2) 0.12009(15) 0.01070(13) 0.0359(4) Uani 1 1 d . . .
H212 H 0.0558 0.0824 0.0035 0.043 Uiso 1 1 calc R . .
C213 C 0.1987(2) 0.11586(14) -0.05612(13) 0.0369(4) Uani 1 1 d . . .
H213 H 0.2117 0.0744 -0.1084 0.044 Uiso 1 1 calc R . .
C214 C 0.27211(17) 0.17077(13) -0.04790(11) 0.0294(3) Uani 1 1 d . . .
H214 H 0.3355 0.1668 -0.0939 0.035 Uiso 1 1 calc R . .
C241 C 0.32599(17) 0.41834(13) 0.15946(13) 0.0291(3) Uani 1 1 d . . .
H241 H 0.2961 0.4541 0.2154 0.035 Uiso 1 1 calc R . .
C242 C 0.41775(19) 0.43498(15) 0.10280(15) 0.0374(4) Uani 1 1 d . . .
H242 H 0.4520 0.4818 0.1206 0.045 Uiso 1 1 calc R . .
C243 C 0.45981(18) 0.38359(16) 0.02011(15) 0.0379(4) Uani 1 1 d . . .
H243 H 0.5238 0.3947 -0.0172 0.045 Uiso 1 1 calc R . .
C244 C 0.40986(16) 0.31640(14) -0.00873(12) 0.0308(3) Uani 1 1 d . . .
H244 H 0.4375 0.2833 -0.0662 0.037 Uiso 1 1 calc R . .
B3 B 0.72683(17) 0.16198(14) 0.78410(14) 0.0266(3) Uani 1 1 d . . .
C311 C 0.72916(15) 0.20119(13) 0.88902(12) 0.0287(3) Uani 1 1 d . . .
C312 C 0.69477(18) 0.15862(14) 0.97007(14) 0.0345(4) Uani 1 1 d . . .
H312 H 0.6611 0.1077 0.9655 0.041 Uiso 1 1 calc R . .
C313 C 0.7078(2) 0.18779(16) 1.05719(14) 0.0393(4) Uani 1 1 d . . .
H313 H 0.6835 0.1566 1.1102 0.047 Uiso 1 1 calc R . .
C314 C 0.7559(2) 0.26170(18) 1.06696(15) 0.0426(5) Uani 1 1 d . . .
H314 H 0.7653 0.2815 1.1263 0.051 Uiso 1 1 calc R . .
C315 C 0.7903(2) 0.30657(19) 0.98870(15) 0.0439(5) Uani 1 1 d . . .
H315 H 0.8232 0.3579 0.9941 0.053 Uiso 1 1 calc R . .
C316 C 0.77681(19) 0.27652(16) 0.90190(14) 0.0365(4) Uani 1 1 d . . .
H316 H 0.8009 0.3084 0.8493 0.044 Uiso 1 1 calc R . .
C321 C 0.85302(15) 0.06718(12) 0.75834(12) 0.0256(3) Uani 1 1 d . . .
C322 C 0.95411(16) 0.04157(14) 0.80828(13) 0.0321(3) Uani 1 1 d . . .
H322 H 0.9511 0.0817 0.8596 0.039 Uiso 1 1 calc R . .
C323 C 1.05889(18) -0.04017(16) 0.78601(17) 0.0409(4) Uani 1 1 d . . .
H323 H 1.1251 -0.0551 0.8222 0.049 Uiso 1 1 calc R . .
C324 C 1.06703(18) -0.09968(15) 0.71151(18) 0.0430(5) Uani 1 1 d . . .
H324 H 1.1377 -0.1566 0.6970 0.052 Uiso 1 1 calc R . .
C325 C 0.97068(19) -0.07510(16) 0.65832(17) 0.0424(5) Uani 1 1 d . . .
H325 H 0.9758 -0.1141 0.6057 0.051 Uiso 1 1 calc R . .
C326 C 0.86637(17) 0.00653(15) 0.68180(15) 0.0352(4) Uani 1 1 d . . .
H326 H 0.8013 0.0219 0.6443 0.042 Uiso 1 1 calc R . .
C331 C 0.71674(17) 0.25616(13) 0.71247(13) 0.0308(3) Uani 1 1 d . . .
C332 C 0.8018(2) 0.25353(17) 0.63915(16) 0.0411(4) Uani 1 1 d . . .
H332 H 0.8675 0.1923 0.6268 0.049 Uiso 1 1 calc R . .
C333 C 0.7946(3) 0.3375(2) 0.5829(2) 0.0568(7) Uani 1 1 d . . .
H333 H 0.8548 0.3326 0.5340 0.068 Uiso 1 1 calc R . .
C334 C 0.6993(3) 0.42754(18) 0.5987(2) 0.0559(7) Uani 1 1 d . . .
H334 H 0.6940 0.4849 0.5612 0.067 Uiso 1 1 calc R . .
C335 C 0.6127(3) 0.43303(15) 0.66933(19) 0.0513(6) Uani 1 1 d . . .
H335 H 0.5463 0.4942 0.6801 0.062 Uiso 1 1 calc R . .
C336 C 0.6217(2) 0.34938(14) 0.72517(15) 0.0398(4) Uani 1 1 d . . .
H336 H 0.5611 0.3555 0.7741 0.048 Uiso 1 1 calc R . .
C341 C 0.61535(15) 0.11972(13) 0.77679(12) 0.0273(3) Uani 1 1 d . . .
C342 C 0.52264(16) 0.16149(15) 0.71829(13) 0.0334(4) Uani 1 1 d . . .
H342 H 0.5205 0.2200 0.6835 0.040 Uiso 1 1 calc R . .
C343 C 0.43369(17) 0.12059(18) 0.70927(15) 0.0402(5) Uani 1 1 d . . .
H343 H 0.3738 0.1506 0.6679 0.048 Uiso 1 1 calc R . .
C344 C 0.43211(18) 0.03703(17) 0.75982(15) 0.0400(5) Uani 1 1 d . . .
H344 H 0.3714 0.0094 0.7540 0.048 Uiso 1 1 calc R . .
C345 C 0.52056(18) -0.00594(15) 0.81931(15) 0.0369(4) Uani 1 1 d . . .
H345 H 0.5194 -0.0625 0.8559 0.044 Uiso 1 1 calc R . .
C346 C 0.61125(16) 0.03339(13) 0.82567(14) 0.0321(4) Uani 1 1 d . . .
H346 H 0.6730 0.0005 0.8647 0.039 Uiso 1 1 calc R . .

loop_
_atom_site_aniso_label
_atom_site_aniso_U_11
_atom_site_aniso_U_22
_atom_site_aniso_U_33
_atom_site_aniso_U_23
_atom_site_aniso_U_13
_atom_site_aniso_U_12
Rh1 0.02048(6) 0.02023(6) 0.01638(6) -0.00199(4) -0.00319(4) -0.00278(4)
P1 0.02125(17) 0.01772(15) 0.01569(15) -0.00018(12) -0.00327(13) -0.00372(13)
P2 0.02015(16) 0.01913(15) 0.01407(15) -0.00197(12) -0.00150(12) -0.00617(13)
B1 0.0274(8) 0.0235(7) 0.0166(7) -0.0029(6) -0.0040(6) -0.0007(6)
C1 0.026 0.018 0.017 -0.001 -0.003 -0.005
C3 0.0482(11) 0.0244(8) 0.0308(9) -0.0063(6) -0.0018(8) 0.0007(7)
C4A 0.063(4) 0.024(2) 0.040(2) 0.0043(15) -0.005(3) 0.002(3)
C5A 0.050(3) 0.037(2) 0.036(2) 0.0151(15) -0.005(3) -0.007(2)
C6 0.0478(11) 0.0390(9) 0.0204(7) 0.0024(7) -0.0104(7) 0.0019(8)
C4B 0.067(6) 0.024(3) 0.065(5) 0.003(3) 0.003(5) -0.001(4)
C5B 0.063(5) 0.044(3) 0.037(3) 0.017(2) -0.010(4) -0.005(4)
C7 0.0315(9) 0.0534(12) 0.0335(9) -0.0161(9) -0.0162(7) 0.0018(8)
C8A 0.029(2) 0.061(5) 0.047(3) -0.002(3) -0.017(2) -0.005(3)
C9A 0.020(2) 0.060(4) 0.055(3) -0.005(4) -0.0015(18) 0.004(3)
C2 0.0306(9) 0.0423(10) 0.0270(8) -0.0095(7) -0.0013(7) 0.0066(7)
C8B 0.026(3) 0.061(6) 0.056(6) -0.018(4) -0.017(4) 0.000(4)
C9B 0.025(3) 0.052(5) 0.061(6) -0.018(5) -0.012(3) 0.006(4)
C21 0.0224(6) 0.0214(6) 0.0165(6) -0.0028(5) -0.0031(5) -0.0065(5)
C22 0.0232(6) 0.0201(6) 0.0163(6) -0.0005(5) -0.0031(5) -0.0034(5)
C23 0.0210(6) 0.0213(6) 0.0199(6) 0.0021(5) -0.0021(5) -0.0036(5)
C24 0.0221(6) 0.0211(6) 0.0202(6) 0.0017(5) -0.0025(5) -0.0077(5)
C111 0.0229(7) 0.0226(6) 0.0192(6) 0.0029(5) -0.0050(5) -0.0074(5)
C112 0.0266(7) 0.0310(8) 0.0269(8) 0.0041(6) -0.0002(6) -0.0061(6)
C113 0.0337(9) 0.0455(10) 0.0370(10) 0.0127(8) 0.0022(8) -0.0150(8)
C114 0.0389(10) 0.0372(9) 0.0444(11) 0.0190(8) -0.0101(8) -0.0183(8)
C115 0.0313(8) 0.0255(8) 0.0446(10) 0.0096(7) -0.0086(8) -0.0056(7)
C116 0.0247(7) 0.0252(7) 0.0317(8) 0.0037(6) -0.0022(6) -0.0041(6)
C121 0.0234(7) 0.0185(6) 0.0231(7) 0.0018(5) -0.0052(5) -0.0056(5)
C122 0.0382(9) 0.0338(8) 0.0254(8) -0.0042(6) -0.0052(7) -0.0163(7)
C123 0.0469(11) 0.0451(10) 0.0365(10) -0.0022(8) -0.0147(8) -0.0240(9)
C124 0.0333(9) 0.0440(10) 0.0489(12) 0.0063(9) -0.0143(8) -0.0196(8)
C125 0.0273(8) 0.0499(11) 0.0392(10) 0.0016(8) -0.0015(7) -0.0144(8)
C126 0.0269(8) 0.0369(9) 0.0260(8) -0.0003(6) -0.0042(6) -0.0093(7)
C211 0.0338(8) 0.0321(8) 0.0258(8) -0.0043(6) -0.0026(6) -0.0166(7)
C212 0.0480(11) 0.0352(9) 0.0319(9) -0.0068(7) -0.0083(8) -0.0219(8)
C213 0.0535(12) 0.0318(8) 0.0249(8) -0.0111(7) -0.0061(8) -0.0128(8)
C214 0.0356(8) 0.0277(7) 0.0194(7) -0.0057(6) 0.0013(6) -0.0046(6)
C241 0.0344(8) 0.0267(7) 0.0300(8) 0.0008(6) -0.0049(7) -0.0151(7)
C242 0.0393(10) 0.0357(9) 0.0452(11) 0.0066(8) -0.0059(8) -0.0233(8)
C243 0.0326(9) 0.0417(10) 0.0424(10) 0.0115(8) 0.0025(8) -0.0195(8)
C244 0.0265(8) 0.0344(8) 0.0271(8) 0.0036(6) 0.0046(6) -0.0077(7)
B3 0.0255(8) 0.0248(8) 0.0292(9) -0.0020(6) -0.0086(7) -0.0068(6)
C311 0.0252(7) 0.0287(7) 0.0301(8) -0.0041(6) -0.0078(6) -0.0049(6)
C312 0.0389(9) 0.0282(8) 0.0343(9) -0.0005(7) -0.0100(7) -0.0076(7)
C313 0.0424(10) 0.0423(10) 0.0304(9) 0.0017(7) -0.0096(8) -0.0100(8)
C314 0.0421(11) 0.0547(12) 0.0305(9) -0.0075(8) -0.0110(8) -0.0139(9)
C315 0.0456(11) 0.0573(13) 0.0382(10) -0.0108(9) -0.0090(9) -0.0271(10)
C316 0.0379(9) 0.0465(10) 0.0317(9) -0.0046(8) -0.0073(7) -0.0216(8)
C321 0.0241(7) 0.0242(7) 0.0291(8) 0.0015(6) -0.0058(6) -0.0088(6)
C322 0.0270(8) 0.0349(8) 0.0337(9) 0.0067(7) -0.0092(7) -0.0092(7)
C323 0.0253(8) 0.0402(10) 0.0530(12) 0.0150(9) -0.0068(8) -0.0074(7)
C324 0.0262(8) 0.0288(8) 0.0682(15) 0.0055(9) 0.0090(9) -0.0068(7)
C325 0.0359(10) 0.0364(9) 0.0551(13) -0.0147(9) 0.0105(9) -0.0152(8)
C326 0.0285(8) 0.0378(9) 0.0408(10) -0.0089(8) -0.0030(7) -0.0126(7)
C331 0.0335(8) 0.0256(7) 0.0349(9) -0.0003(6) -0.0157(7) -0.0092(6)
C332 0.0366(10) 0.0396(10) 0.0489(12) 0.0124(9) -0.0122(9) -0.0149(8)
C333 0.0562(14) 0.0579(14) 0.0682(17) 0.0270(13) -0.0242(13) -0.0329(12)
C334 0.0728(17) 0.0398(11) 0.0699(17) 0.0220(11) -0.0384(14) -0.0320(12)
C335 0.0690(16) 0.0236(8) 0.0635(15) -0.0003(9) -0.0388(13) -0.0108(9)
C336 0.0479(11) 0.0261(8) 0.0429(10) -0.0061(7) -0.0210(9) -0.0050(8)
C341 0.0219(7) 0.0271(7) 0.0303(8) -0.0093(6) -0.0037(6) -0.0040(6)
C342 0.0273(8) 0.0399(9) 0.0319(9) -0.0075(7) -0.0070(7) -0.0086(7)
C343 0.0262(8) 0.0579(12) 0.0358(10) -0.0152(9) -0.0059(7) -0.0119(8)
C344 0.0284(8) 0.0523(11) 0.0425(10) -0.0245(9) 0.0081(7) -0.0186(8)
C345 0.0327(9) 0.0328(9) 0.0446(10) -0.0163(8) 0.0081(8) -0.0120(7)
C346 0.0260(8) 0.0270(7) 0.0406(9) -0.0084(7) -0.0027(7) -0.0053(6)

loop_
_atom_type_symbol
_atom_type_description
_atom_type_scat_dispersion_real
_atom_type_scat_dispersion_imag
_atom_type_scat_source
C C 0.0033 0.0016 'International Tables Vol C Tables 4.2.6.8 and 6.1.1.4'
H H 0.0000 0.0000 'International Tables Vol C Tables 4.2.6.8 and 6.1.1.4'
B B 0.0013 0.0007 'International Tables Vol C Tables 4.2.6.8 and 6.1.1.4'
P P 0.1023 0.0942 'International Tables Vol C Tables 4.2.6.8 and 6.1.1.4'
Rh Rh -1.1178 0.9187 'International Tables Vol C Tables 4.2.6.8 and 6.1.1.4'

loop_
_geom_angle_atom_site_label_1
_geom_angle_atom_site_label_2
_geom_angle_atom_site_label_3
_geom_angle
C7 Rh1 C6 38.49(10)
C7 Rh1 P2 94.54(5)
C6 Rh1 P2 88.20(5)
C7 Rh1 C3 91.23(8)
C6 Rh1 C3 81.05(7)
P2 Rh1 C3 154.60(6)
C7 Rh1 C2 81.15(7)
C6 Rh1 C2 93.36(8)
P2 Rh1 C2 170.74(6)
C3 Rh1 C2 34.40(8)
C7 Rh1 B1 160.09(9)
C6 Rh1 B1 161.33(9)
P2 Rh1 B1 87.35(4)
C3 Rh1 B1 95.52(7)
C2 Rh1 B1 93.95(7)
C7 Rh1 H1B 131.1(7)
C6 Rh1 H1B 169.5(7)
P2 Rh1 H1B 91.8(7)
C3 Rh1 H1B 102.9(7)
C2 Rh1 H1B 85.0(7)
B1 Rh1 H1B 29.0(7)
C7 Rh1 H2B 168.5(8)
C6 Rh1 H2B 130.0(8)
P2 Rh1 H2B 84.6(8)
C3 Rh1 H2B 84.8(7)
C2 Rh1 H2B 101.2(8)
B1 Rh1 H2B 31.5(8)
H1B Rh1 H2B 60.4(11)
C111 P1 C121 104.54(7)
C111 P1 C1 106.01(7)
C121 P1 C1 109.14(7)
C111 P1 B1 115.65(8)
C121 P1 B1 115.61(8)
C1 P1 B1 105.43(7)
C24 P2 C21 91.76(7)
C24 P2 C1 106.72(7)
C21 P2 C1 100.68(7)
C24 P2 Rh1 114.70(5)
C21 P2 Rh1 128.52(5)
C1 P2 Rh1 111.39(5)
P1 B1 Rh1 113.47(8)
P1 B1 H1B 105.3(12)
Rh1 B1 H1B 56.8(13)
P1 B1 H2B 103.3(12)
Rh1 B1 H2B 52.8(12)
H1B B1 H2B 109.6(18)
P1 B1 H3B 111.6(14)
Rh1 B1 H3B 134.7(14)
H1B B1 H3B 113.8(19)
H2B B1 H3B 112.5(18)
P1 C1 P2 112.75(7)
P1 C1 H1A 109.0
P2 C1 H1A 109.0
P1 C1 H1C 109.0
P2 C1 H1C 109.0
H1A C1 H1C 107.8
C2 C3 C4B 136.7(5)
C2 C3 C4A 117.6(4)
C4B C3 C4A 20.5(4)
C2 C3 Rh1 73.09(11)
C4B C3 Rh1 105.4(4)
C4A C3 Rh1 110.1(3)
C2 C3 H3 116.2
C4B C3 H3 103.4
C4A C3 H3 116.2
Rh1 C3 H3 116.2
C3 C4A C5A 110.5(5)
C3 C4A H4A1 109.5
C5A C4A H4A1 109.5
C3 C4A H4A2 109.6
C5A C4A H4A2 109.5
H4A1 C4A H4A2 108.1
C6 C5A C4A 110.8(5)
C6 C5A H5A1 109.5
C4A C5A H5A1 109.5
C6 C5A H5A2 109.5
C4A C5A H5A2 109.5
H5A1 C5A H5A2 108.1
C7 C6 C5B 113.9(4)
C7 C6 C5A 133.6(3)
C5B C6 C5A 21.2(3)
C7 C6 Rh1 70.72(11)
C5B C6 Rh1 113.0(4)
C5A C6 Rh1 108.5(3)
C7 C6 H6 111.4
C5B C6 H6 124.1
C5A C6 H6 111.4
Rh1 C6 H6 111.4
C3 C4B C5B 112.0(8)
C3 C4B H4B1 109.2
C5B C4B H4B1 109.2
C3 C4B H4B2 109.2
C5B C4B H4B2 109.2
H4B1 C4B H4B2 107.9
C6 C5B C4B 113.0(6)
C6 C5B H5B1 109.0
C4B C5B H5B1 109.0
C6 C5B H5B2 109.0
C4B C5B H5B2 109.0
H5B1 C5B H5B2 107.8
C6 C7 C8A 117.4(4)
C6 C7 C8B 135.6(4)
C8A C7 C8B 20.3(4)
C6 C7 Rh1 70.79(11)
C8A C7 Rh1 114.4(4)
C8B C7 Rh1 108.2(5)
C6 C7 H7 115.6
C8A C7 H7 115.6
C8B C7 H7 104.8
Rh1 C7 H7 115.6
C9A C8A C7 110.7(6)
C9A C8A H8A1 109.5
C7 C8A H8A1 109.5
C9A C8A H8A2 109.5
C7 C8A H8A2 109.5
H8A1 C8A H8A2 108.1
C8A C9A C2 113.2(7)
C8A C9A H9A1 108.9
C2 C9A H9A1 108.9
C8A C9A H9A2 108.9
C2 C9A H9A2 108.9
H9A1 C9A H9A2 107.7
C3 C2 C9A 132.8(4)
C3 C2 C9B 115.3(5)
C9A C2 C9B 19.8(4)
C3 C2 Rh1 72.51(11)
C9A C2 Rh1 104.5(3)
C9B C2 Rh1 110.7(5)
C3 C2 H2 112.2
C9A C2 H2 112.2
C9B C2 H2 123.1
Rh1 C2 H2 112.2
C9B C8B C7 113.1(9)
C9B C8B H8B1 109.0
C7 C8B H8B1 108.9
C9B C8B H8B2 108.9
C7 C8B H8B2 109.0
H8B1 C8B H8B2 107.8
C8B C9B C2 110.2(8)
C8B C9B H9B1 109.6
C2 C9B H9B1 109.6
C8B C9B H9B2 109.6
C2 C9B H9B2 109.6
H9B1 C9B H9B2 108.1
C211 C21 C22 121.17(14)
C211 C21 P2 128.24(12)
C22 C21 P2 110.36(11)
C214 C22 C21 119.22(15)
C214 C22 C23 127.28(15)
C21 C22 C23 113.49(12)
C244 C23 C24 119.28(15)
C244 C23 C22 127.34(15)
C24 C23 C22 113.36(13)
C241 C24 C23 121.27(15)
C241 C24 P2 128.23(13)
C23 C24 P2 110.49(11)
C112 C111 C116 120.42(15)
C112 C111 P1 120.98(12)
C116 C111 P1 118.56(12)
C111 C112 C113 119.24(16)
C111 C112 H112 120.4
C113 C112 H112 120.4
C114 C113 C112 120.05(18)
C114 C113 H113 120.0
C112 C113 H113 120.0
C113 C114 C115 120.88(17)
C113 C114 H114 119.6
C115 C114 H114 119.6
C114 C115 C116 119.84(17)
C114 C115 H115 120.1
C116 C115 H115 120.1
C115 C116 C111 119.57(16)
C115 C116 H116 120.2
C111 C116 H116 120.2
C126 C121 C122 119.53(16)
C126 C121 P1 123.06(12)
C122 C121 P1 117.40(13)
C123 C122 C121 120.17(18)
C123 C122 H122 119.9
C121 C122 H122 119.9
C122 C123 C124 119.86(18)
C122 C123 H123 120.1
C124 C123 H123 120.1
C125 C124 C123 120.30(18)
C125 C124 H124 119.9
C123 C124 H124 119.9
C124 C125 C126 120.47(19)
C124 C125 H125 119.8
C126 C125 H125 119.8
C121 C126 C125 119.67(17)
C121 C126 H126 120.2
C125 C126 H126 120.2
C21 C211 C212 118.91(17)
C21 C211 H211 120.5
C212 C211 H211 120.5
C213 C212 C211 120.06(17)
C213 C212 H212 120.0
C211 C212 H212 120.0
C214 C213 C212 121.14(15)
C214 C213 H213 119.4
C212 C213 H213 119.4
C213 C214 C22 119.48(16)
C213 C214 H214 120.3
C22 C214 H214 120.3
C24 C241 C242 118.63(17)
C24 C241 H241 120.7
C242 C241 H241 120.7
C241 C242 C243 120.47(18)
C241 C242 H242 119.8
C243 C242 H242 119.8
C244 C243 C242 121.08(17)
C244 C243 H243 119.5
C242 C243 H243 119.5
C243 C244 C23 119.18(17)
C243 C244 H244 120.4
C23 C244 H244 120.4
C331 B3 C321 109.98(15)
C331 B3 C341 111.17(14)
C321 B3 C341 106.89(13)
C331 B3 C311 107.95(14)
C321 B3 C311 108.56(13)
C341 B3 C311 112.25(15)
C312 C311 C316 115.00(17)
C312 C311 B3 124.47(16)
C316 C311 B3 120.34(17)
C313 C312 C311 122.79(19)
C313 C312 H312 118.6
C311 C312 H312 118.6
C314 C313 C312 120.5(2)
C314 C313 H313 119.8
C312 C313 H313 119.8
C313 C314 C315 118.79(19)
C313 C314 H314 120.6
C315 C314 H314 120.6
C314 C315 C316 120.1(2)
C314 C315 H315 119.9
C316 C315 H315 119.9
C315 C316 C311 122.8(2)
C315 C316 H316 118.6
C311 C316 H316 118.6
C322 C321 C326 115.04(16)
C322 C321 B3 123.97(15)
C326 C321 B3 120.98(15)
C323 C322 C321 122.79(19)
C323 C322 H322 118.6
C321 C322 H322 118.6
C324 C323 C322 120.3(2)
C324 C323 H323 119.9
C322 C323 H323 119.9
C323 C324 C325 118.91(18)
C323 C324 H324 120.5
C325 C324 H324 120.5
C324 C325 C326 120.1(2)
C324 C325 H325 120.0
C326 C325 H325 120.0
C325 C326 C321 122.86(19)
C325 C326 H326 118.6
C321 C326 H326 118.6
C332 C331 C336 114.90(19)
C332 C331 B3 124.25(16)
C336 C331 B3 120.75(18)
C331 C332 C333 122.8(2)
C331 C332 H332 118.6
C333 C332 H332 118.6
C334 C333 C332 119.9(3)
C334 C333 H333 120.1
C332 C333 H333 120.1
C335 C334 C333 119.3(2)
C335 C334 H334 120.4
C333 C334 H334 120.4
C334 C335 C336 120.2(2)
C334 C335 H335 119.9
C336 C335 H335 119.9
C335 C336 C331 122.9(2)
C335 C336 H336 118.5
C331 C336 H336 118.5
C346 C341 C342 114.64(17)
C346 C341 B3 121.31(15)
C342 C341 B3 123.93(17)
C343 C342 C341 122.8(2)
C343 C342 H342 118.6
C341 C342 H342 118.6
C344 C343 C342 120.5(2)
C344 C343 H343 119.8
C342 C343 H343 119.8
C343 C344 C345 118.85(18)
C343 C344 H344 120.6
C345 C344 H344 120.6
C344 C345 C346 120.3(2)
C344 C345 H345 119.9
C346 C345 H345 119.9
C345 C346 C341 122.92(19)
C345 C346 H346 118.5
C341 C346 H346 118.5

loop_
_geom_bond_atom_site_label_1
_geom_bond_atom_site_label_2
_geom_bond_distance
Rh1 C7 2.1195(18)
Rh1 C6 2.1203(18)
Rh1 P2 2.2483(4)
Rh1 C3 2.2635(17)
Rh1 C2 2.2707(17)
Rh1 B1 2.3318(18)
Rh1 H1B 1.96(3)
Rh1 H2B 1.87(3)
P1 C111 1.7979(16)
P1 C121 1.8061(16)
P1 C1 1.8077(15)
P1 B1 1.9275(17)
P2 C24 1.8032(16)
P2 C21 1.8086(14)
P2 C1 1.8412(15)
B1 H1B 1.13(2)
B1 H2B 1.22(3)
B1 H3B 1.01(2)
C1 H1A 0.9900
C1 H1C 0.9900
C3 C2 1.341(3)
C3 C4B 1.506(10)
C3 C4A 1.536(6)
C3 H3 1.0000
C4A C5A 1.549(7)
C4A H4A1 0.9900
C4A H4A2 0.9900
C5A C6 1.549(7)
C5A H5A1 0.9900
C5A H5A2 0.9900
C6 C7 1.397(4)
C6 C5B 1.521(9)
C6 H6 1.0000
C4B C5B 1.523(11)
C4B H4B1 0.9900
C4B H4B2 0.9900
C5B H5B1 0.9900
C5B H5B2 0.9900
C7 C8A 1.538(10)
C7 C8B 1.562(13)
C7 H7 1.0000
C8A C9A 1.537(14)
C8A H8A1 0.9900
C8A H8A2 0.9900
C9A C2 1.520(10)
C9A H9A1 0.9900
C9A H9A2 0.9900
C2 C9B 1.545(12)
C2 H2 1.0000
C8B C9B 1.529(17)
C8B H8B1 0.9900
C8B H8B2 0.9900
C9B H9B1 0.9900
C9B H9B2 0.9900
C21 C211 1.379(2)
C21 C22 1.407(2)
C22 C214 1.392(2)
C22 C23 1.472(2)
C23 C244 1.393(2)
C23 C24 1.412(2)
C24 C241 1.386(2)
C111 C112 1.392(2)
C111 C116 1.397(2)
C112 C113 1.393(3)
C112 H112 0.9500
C113 C114 1.378(3)
C113 H113 0.9500
C114 C115 1.384(3)
C114 H114 0.9500
C115 C116 1.385(2)
C115 H115 0.9500
C116 H116 0.9500
C121 C126 1.389(2)
C121 C122 1.401(2)
C122 C123 1.385(3)
C122 H122 0.9500
C123 C124 1.387(3)
C123 H123 0.9500
C124 C125 1.375(3)
C124 H124 0.9500
C125 C126 1.395(3)
C125 H125 0.9500
C126 H126 0.9500
C211 C212 1.395(2)
C211 H211 0.9500
C212 C213 1.388(3)
C212 H212 0.9500
C213 C214 1.379(3)
C213 H213 0.9500
C214 H214 0.9500
C241 C242 1.390(3)
C241 H241 0.9500
C242 C243 1.392(3)
C242 H242 0.9500
C243 C244 1.388(3)
C243 H243 0.9500
C244 H244 0.9500
B3 C331 1.642(3)
B3 C321 1.645(2)
B3 C341 1.655(3)
B3 C311 1.658(3)
C311 C312 1.401(3)
C311 C316 1.404(3)
C312 C313 1.394(3)
C312 H312 0.9500
C313 C314 1.380(3)
C313 H313 0.9500
C314 C315 1.386(3)
C314 H314 0.9500
C315 C316 1.396(3)
C315 H315 0.9500
C316 H316 0.9500
C321 C322 1.398(2)
C321 C326 1.401(2)
C322 C323 1.391(3)
C322 H322 0.9500
C323 C324 1.379(4)
C323 H323 0.9500
C324 C325 1.383(3)
C324 H324 0.9500
C325 C326 1.390(3)
C325 H325 0.9500
C326 H326 0.9500
C331 C332 1.395(3)
C331 C336 1.407(3)
C332 C333 1.402(3)
C332 H332 0.9500
C333 C334 1.385(4)
C333 H333 0.9500
C334 C335 1.372(4)
C334 H334 0.9500
C335 C336 1.392(3)
C335 H335 0.9500
C336 H336 0.9500
C341 C346 1.407(3)
C341 C342 1.407(2)
C342 C343 1.397(3)
C342 H342 0.9500
C343 C344 1.377(4)
C343 H343 0.9500
C344 C345 1.385(3)
C344 H344 0.9500
C345 C346 1.394(3)
C345 H345 0.9500
C346 H346 0.9500
